data_7111461
loop_
_publ_author_name
'Mungur, Shaheed A.'
'Liddle, Stephen T.'
'Wilson, Claire'
'Sarsfield, Mark J.'
'Arnold, Polly L.'

_publ_section_title
;
 Bent metal carbene geometries in amido N-heterocyclic carbene complexes
;
_journal_issue 23
_journal_name_full 'Chemical Communications'
_journal_page_first 2738
_journal_page_last 2739
_journal_paper_doi 10.1039/b410074c
_journal_year 2004
_chemical_formula_sum 'C29.5 H51.5 N6 O2 U'
_chemical_formula_weight 760.30
_chemical_name_systematic
;
?
;
_space_group_IT_number 2
_symmetry_cell_setting triclinic
_symmetry_space_group_name_Hall '-P 1'
_symmetry_space_group_name_H-M 'P -1'
_atom_sites_solution_hydrogens geom
_atom_sites_solution_primary direct
_atom_sites_solution_secondary difmap
_audit_creation_method SHELXL-97
_cell_angle_alpha 66.755(5)
_cell_angle_beta 80.951(5)
_cell_angle_gamma 78.183(5)
_cell_formula_units_Z 2
_cell_length_a 11.473(5)
_cell_length_b 11.700(5)
_cell_length_c 13.665(5)
_cell_measurement_reflns_used 4122
_cell_measurement_temperature 100(2)
_cell_measurement_theta_max 24.58
_cell_measurement_theta_min 2.34
_cell_volume 1643.7(12)
_computing_cell_refinement 'Bruker SMART'
_computing_data_collection 'Bruker SMART'
_computing_data_reduction 'Bruker SAINT'
_computing_molecular_graphics 'Bruker SHELXTL'
_computing_publication_material 'Bruker SHELXTL'
_computing_structure_refinement 'SHELXL-97 (Sheldrick, 1997)'
_computing_structure_solution 'SIR-97 (Altomare,et al 1999)'
_diffrn_ambient_temperature 100(2)
_diffrn_measured_fraction_theta_full 0.985
_diffrn_measured_fraction_theta_max 0.985
_diffrn_measurement_device_type 'CCD area detector'
_diffrn_measurement_method 'phi and omega scans'
_diffrn_radiation_monochromator graphite
_diffrn_radiation_source 'fine-focus sealed tube'
_diffrn_radiation_type MoK\a
_diffrn_radiation_wavelength 0.71069
_diffrn_reflns_av_R_equivalents 0.0302
_diffrn_reflns_av_sigmaI/netI 0.0502
_diffrn_reflns_limit_h_max 14
_diffrn_reflns_limit_h_min -14
_diffrn_reflns_limit_k_max 14
_diffrn_reflns_limit_k_min -14
_diffrn_reflns_limit_l_max 17
_diffrn_reflns_limit_l_min -16
_diffrn_reflns_number 13270
_diffrn_reflns_theta_full 26.39
_diffrn_reflns_theta_max 26.39
_diffrn_reflns_theta_min 1.63
_exptl_absorpt_coefficient_mu 4.971
_exptl_absorpt_correction_T_max 0.8259
_exptl_absorpt_correction_T_min 0.5226
_exptl_absorpt_correction_type multi-scan
_exptl_absorpt_process_details SADABS
_exptl_crystal_colour red
_exptl_crystal_density_diffrn 1.536
_exptl_crystal_density_method 'not measured'
_exptl_crystal_description plate
_exptl_crystal_F_000 757
_exptl_crystal_size_max 0.15
_exptl_crystal_size_mid 0.10
_exptl_crystal_size_min 0.04
_refine_diff_density_max 1.897
_refine_diff_density_min -0.611
_refine_diff_density_rms 0.131
_refine_ls_extinction_method none
_refine_ls_goodness_of_fit_ref 1.014
_refine_ls_hydrogen_treatment mixed
_refine_ls_matrix_type full
_refine_ls_number_parameters 352
_refine_ls_number_reflns 6649
_refine_ls_number_restraints 0
_refine_ls_restrained_S_all 1.014
_refine_ls_R_factor_all 0.0646
_refine_ls_R_factor_gt 0.0303
_refine_ls_shift/su_max 0.002
_refine_ls_shift/su_mean 0.000
_refine_ls_structure_factor_coef Fsqd
_refine_ls_weighting_details 'calc w==1/[\s^2^(Fo^2^)+(0.0388P)^2^+0.4634P] where P==(Fo^2^+2Fc^2^)/3'
_refine_ls_weighting_scheme calc
_refine_ls_wR_factor_gt 0.0684
_refine_ls_wR_factor_ref 0.0785
_reflns_number_gt 4149
_reflns_number_total 6649
_reflns_threshold_expression >2sigma(I)
_cod_data_source_file b410074csup1.cif
_cod_data_source_block im3abs
_cod_depositor_comments
;
The following automatic conversions were performed:

'_symmetry_cell_setting' value 'Triclinic' changed to 'triclinic'
according to /home/saulius/struct/CIF-dictionaries/cif_core.dic
dictionary named 'cif_core.dic' version 2.4.2 from 2011-04-26.

Automatic conversion script
Id: cif_fix_values 1891 2012-01-12 08:04:46Z andrius 
;
_cod_original_sg_symbol_H-M P-1
_cod_original_formula_sum 'C29.50 H51.50 N6 O2 U'
_cod_database_code 7111461

loop_
_symmetry_equiv_pos_as_xyz
'x, y, z'
'-x, -y, -z'

loop_
_atom_site_label
_atom_site_type_symbol
_atom_site_fract_x
_atom_site_fract_y
_atom_site_fract_z
_atom_site_U_iso_or_equiv
_atom_site_adp_type
_atom_site_occupancy
_atom_site_symmetry_multiplicity
_atom_site_calc_flag
_atom_site_refinement_flags
_atom_site_disorder_assembly
_atom_site_disorder_group
U1 U 0.0000 1.0000 0.0000 0.01558(9) Uani 1 2 d S . .
O1 O 0.0779(3) 1.0892(4) -0.1232(3) 0.0209(8) Uani 1 1 d . . .
N1 N 0.1404(4) 0.8230(4) 0.0217(3) 0.0173(10) Uani 1 1 d . . .
N2 N 0.2087(4) 0.9064(4) 0.1791(4) 0.0206(10) Uani 1 1 d . . .
N3 N 0.2468(4) 1.0936(4) 0.0936(4) 0.0225(11) Uani 1 1 d . . .
C1 C 0.2278(6) 0.7939(6) -0.0608(5) 0.0260(13) Uani 1 1 d . . .
C2 C 0.1753(6) 0.8548(6) -0.1695(4) 0.0297(14) Uani 1 1 d . . .
H2A H 0.0998 0.8282 -0.1635 0.045 Uiso 1 1 calc R . .
H2B H 0.2292 0.8294 -0.2212 0.045 Uiso 1 1 calc R . .
H2C H 0.1641 0.9448 -0.1920 0.045 Uiso 1 1 calc R . .
C3 C 0.2520(6) 0.6516(6) -0.0382(5) 0.0344(16) Uani 1 1 d . . .
H3A H 0.2957 0.6080 0.0241 0.052 Uiso 1 1 calc R . .
H3B H 0.2981 0.6372 -0.0984 0.052 Uiso 1 1 calc R . .
H3C H 0.1775 0.6210 -0.0260 0.052 Uiso 1 1 calc R . .
C4 C 0.3433(6) 0.8436(7) -0.0692(6) 0.0381(17) Uani 1 1 d . . .
H4A H 0.3266 0.9333 -0.0887 0.057 Uiso 1 1 calc R . .
H4B H 0.3990 0.8239 -0.1227 0.057 Uiso 1 1 calc R . .
H4C H 0.3771 0.8050 -0.0015 0.057 Uiso 1 1 calc R . .
C5 C 0.1709(5) 0.7373(5) 0.1293(4) 0.0256(13) Uani 1 1 d . . .
H5A H 0.2540 0.6995 0.1245 0.031 Uiso 1 1 calc R . .
H5B H 0.1234 0.6700 0.1531 0.031 Uiso 1 1 calc R . .
C6 C 0.1532(5) 0.7936(5) 0.2149(4) 0.0226(12) Uani 1 1 d . . .
H6A H 0.0684 0.8145 0.2326 0.027 Uiso 1 1 calc R . .
H6B H 0.1878 0.7316 0.2790 0.027 Uiso 1 1 calc R . .
C7 C 0.1644(5) 1.0186(5) 0.1059(4) 0.0179(11) Uani 1 1 d . . .
C8 C 0.3156(6) 0.9103(6) 0.2093(5) 0.0357(16) Uani 1 1 d . . .
H8 H 0.3623 0.8441 0.2580 0.043 Uiso 1 1 calc R . .
C9 C 0.3405(5) 1.0263(6) 0.1562(5) 0.0348(16) Uani 1 1 d . . .
H9 H 0.4078 1.0565 0.1603 0.042 Uiso 1 1 calc R . .
C10 C 0.2452(5) 1.2266(5) 0.0155(5) 0.0242(13) Uani 1 1 d . . .
C11 C 0.3095(6) 1.2236(6) -0.0895(5) 0.0379(16) Uani 1 1 d . . .
H11A H 0.3904 1.1821 -0.0784 0.057 Uiso 1 1 calc R . .
H11B H 0.3095 1.3082 -0.1406 0.057 Uiso 1 1 calc R . .
H11C H 0.2693 1.1787 -0.1159 0.057 Uiso 1 1 calc R . .
C12 C 0.1154(6) 1.2918(5) 0.0018(5) 0.0352(16) Uani 1 1 d . . .
H12A H 0.0764 1.2529 -0.0313 0.053 Uiso 1 1 calc R . .
H12B H 0.1138 1.3793 -0.0425 0.053 Uiso 1 1 calc R . .
H12C H 0.0746 1.2840 0.0705 0.053 Uiso 1 1 calc R . .
C13 C 0.3085(6) 1.2957(6) 0.0593(6) 0.0380(17) Uani 1 1 d . . .
H13A H 0.2689 1.2940 0.1271 0.057 Uiso 1 1 calc R . .
H13B H 0.3067 1.3815 0.0103 0.057 Uiso 1 1 calc R . .
H13C H 0.3899 1.2554 0.0684 0.057 Uiso 1 1 calc R . .
U2 U 0.5000 0.5000 0.5000 0.01707(9) Uani 1 2 d S . .
O2 O 0.4141(3) 0.6286(4) 0.4015(3) 0.0277(9) Uani 1 1 d . . .
N4 N 0.4605(4) 0.3590(4) 0.4364(4) 0.0229(11) Uani 1 1 d . . .
N5 N 0.2990(5) 0.3021(5) 0.6356(4) 0.0301(12) Uani 1 1 d . . .
N6 N 0.1850(5) 0.4712(6) 0.6331(4) 0.0340(13) Uani 1 1 d . A .
C14 C 0.4270(5) 0.3837(6) 0.3279(5) 0.0300(14) Uani 1 1 d . . .
C15 C 0.4758(6) 0.5014(8) 0.2453(5) 0.050(2) Uani 1 1 d . . .
H15A H 0.4395 0.5737 0.2621 0.076 Uiso 1 1 calc R . .
H15B H 0.4576 0.5141 0.1752 0.076 Uiso 1 1 calc R . .
H15C H 0.5609 0.4897 0.2471 0.076 Uiso 1 1 calc R . .
C16 C 0.2903(5) 0.4075(7) 0.3265(5) 0.0370(16) Uani 1 1 d . . .
H16A H 0.2587 0.3331 0.3741 0.056 Uiso 1 1 calc R . .
H16B H 0.2701 0.4281 0.2553 0.056 Uiso 1 1 calc R . .
H16C H 0.2569 0.4762 0.3491 0.056 Uiso 1 1 calc R . .
C17 C 0.4801(6) 0.2735(8) 0.2910(6) 0.056(2) Uani 1 1 d . . .
H17A H 0.5642 0.2517 0.2997 0.084 Uiso 1 1 calc R . .
H17B H 0.4677 0.2982 0.2171 0.084 Uiso 1 1 calc R . .
H17C H 0.4414 0.2019 0.3332 0.084 Uiso 1 1 calc R . .
C18 C 0.4477(6) 0.2314(6) 0.5085(6) 0.0359(16) Uani 1 1 d . . .
H18A H 0.5244 0.1782 0.5074 0.043 Uiso 1 1 calc R . .
H18B H 0.3920 0.2020 0.4805 0.043 Uiso 1 1 calc R . .
C19 C 0.4051(6) 0.2121(6) 0.6238(5) 0.0390(17) Uani 1 1 d . . .
H19A H 0.3868 0.1272 0.6605 0.047 Uiso 1 1 calc R . .
H19B H 0.4695 0.2198 0.6580 0.047 Uiso 1 1 calc R . .
C20 C 0.3014(5) 0.4256(6) 0.6099(4) 0.0256(13) Uani 1 1 d . . .
C21 C 0.1879(6) 0.2710(7) 0.6714(5) 0.0411(18) Uani 1 1 d . . .
H21 H 0.1667 0.1915 0.6927 0.049 Uiso 1 1 calc R . .
C22 C 0.1160(6) 0.3753(8) 0.6701(5) 0.046(2) Uani 1 1 d . . .
H22 H 0.0344 0.3832 0.6901 0.055 Uiso 1 1 calc R . .
C23 C 0.1323(5) 0.6026(7) 0.6188(6) 0.0358(16) Uani 1 1 d . . .
C24A C 0.2253(12) 0.6538(13) 0.6479(12) 0.033(4) Uiso 0.487(13) 1 d P A 1
H24A H 0.2435 0.6035 0.7202 0.050 Uiso 0.487(13) 1 calc PR A 1
H24B H 0.1958 0.7392 0.6414 0.050 Uiso 0.487(13) 1 calc PR A 1
H24C H 0.2964 0.6516 0.6006 0.050 Uiso 0.487(13) 1 calc PR A 1
C25A C 0.0243(15) 0.5860(16) 0.7027(13) 0.048(4) Uiso 0.487(13) 1 d P A 1
H25A H -0.0172 0.6672 0.6999 0.072 Uiso 0.487(13) 1 calc PR A 1
H25B H 0.0513 0.5382 0.7726 0.072 Uiso 0.487(13) 1 calc PR A 1
H25C H -0.0288 0.5421 0.6880 0.072 Uiso 0.487(13) 1 calc PR A 1
C26A C 0.1054(16) 0.6531(15) 0.5106(12) 0.047(4) Uiso 0.487(13) 1 d P A 1
H26A H 0.0712 0.7404 0.4910 0.070 Uiso 0.487(13) 1 calc PR A 1
H26B H 0.0493 0.6078 0.5019 0.070 Uiso 0.487(13) 1 calc PR A 1
H26C H 0.1773 0.6453 0.4655 0.070 Uiso 0.487(13) 1 calc PR A 1
C24B C 0.2218(14) 0.7006(14) 0.5677(13) 0.046(5) Uiso 0.513(13) 1 d P A 2
H24D H 0.2903 0.6726 0.6084 0.069 Uiso 0.513(13) 1 calc PR A 2
H24E H 0.1828 0.7812 0.5682 0.069 Uiso 0.513(13) 1 calc PR A 2
H24F H 0.2468 0.7076 0.4954 0.069 Uiso 0.513(13) 1 calc PR A 2
C25B C 0.0660(13) 0.6204(14) 0.7182(11) 0.041(4) Uiso 0.513(13) 1 d P A 2
H25D H 0.0315 0.7073 0.7009 0.061 Uiso 0.513(13) 1 calc PR A 2
H25E H 0.1206 0.5959 0.7720 0.061 Uiso 0.513(13) 1 calc PR A 2
H25F H 0.0037 0.5692 0.7446 0.061 Uiso 0.513(13) 1 calc PR A 2
C26B C 0.0340(12) 0.6598(12) 0.5311(10) 0.032(3) Uiso 0.513(13) 1 d P A 2
H26D H 0.0101 0.7483 0.5159 0.049 Uiso 0.513(13) 1 calc PR A 2
H26E H -0.0344 0.6177 0.5590 0.049 Uiso 0.513(13) 1 calc PR A 2
H26F H 0.0684 0.6474 0.4667 0.049 Uiso 0.513(13) 1 calc PR A 2
C1S C 1.1393(14) 1.0378(15) 0.5459(12) 0.051(4) Uiso 0.50 1 d P . .
C2S C 1.0261(9) 0.9945(9) 0.5843(8) 0.070(3) Uiso 1 1 d . . .
C3S C 0.9067(13) 0.9537(14) 0.6213(12) 0.042(3) Uiso 0.50 1 d P . .
C4S C 0.8246(9) 0.9514(10) 0.5733(8) 0.082(3) Uiso 1 1 d . . .
C5S C 0.9475(14) 0.9955(15) 0.5384(13) 0.050(4) Uiso 0.50 1 d P . .

loop_
_atom_site_aniso_label
_atom_site_aniso_U_11
_atom_site_aniso_U_22
_atom_site_aniso_U_33
_atom_site_aniso_U_23
_atom_site_aniso_U_13
_atom_site_aniso_U_12
U1 0.01762(19) 0.0157(2) 0.01342(18) -0.00528(15) 0.00002(14) -0.00391(15)
O1 0.0169(19) 0.022(2) 0.024(2) -0.0108(17) 0.0019(16) -0.0007(16)
N1 0.021(2) 0.016(2) 0.014(2) -0.0085(19) 0.0066(18) -0.0028(19)
N2 0.022(2) 0.023(3) 0.019(2) -0.008(2) -0.0044(19) -0.004(2)
N3 0.022(2) 0.021(3) 0.022(3) -0.003(2) -0.009(2) -0.003(2)
C1 0.031(4) 0.023(3) 0.026(3) -0.015(3) 0.002(3) -0.003(3)
C2 0.039(4) 0.029(3) 0.021(3) -0.013(3) 0.002(3) 0.001(3)
C3 0.044(4) 0.027(3) 0.034(4) -0.020(3) -0.007(3) 0.009(3)
C4 0.030(4) 0.046(4) 0.049(5) -0.031(4) 0.009(3) -0.009(3)
C5 0.033(3) 0.019(3) 0.022(3) -0.007(3) 0.001(3) -0.003(3)
C6 0.031(3) 0.017(3) 0.015(3) 0.000(2) -0.005(2) -0.004(2)
C7 0.020(3) 0.018(3) 0.015(3) -0.006(2) 0.001(2) -0.006(2)
C8 0.031(3) 0.035(4) 0.034(4) -0.001(3) -0.021(3) 0.000(3)
C9 0.025(3) 0.031(4) 0.041(4) 0.000(3) -0.017(3) -0.004(3)
C10 0.023(3) 0.020(3) 0.030(3) -0.005(3) -0.013(2) -0.004(2)
C11 0.050(4) 0.031(4) 0.029(4) -0.005(3) -0.002(3) -0.014(3)
C12 0.036(4) 0.014(3) 0.049(4) 0.002(3) -0.020(3) -0.002(3)
C13 0.041(4) 0.029(4) 0.051(4) -0.016(3) -0.021(3) -0.004(3)
U2 0.01586(19) 0.0179(2) 0.01761(19) -0.00601(16) -0.00209(14) -0.00386(15)
O2 0.024(2) 0.020(2) 0.034(2) -0.0010(19) -0.0158(18) -0.0019(17)
N4 0.023(3) 0.023(3) 0.025(3) -0.012(2) -0.004(2) -0.001(2)
N5 0.033(3) 0.034(3) 0.021(3) -0.001(2) -0.006(2) -0.018(2)
N6 0.028(3) 0.060(4) 0.029(3) -0.029(3) 0.006(2) -0.021(3)
C14 0.024(3) 0.049(4) 0.027(3) -0.024(3) -0.003(3) -0.009(3)
C15 0.053(5) 0.094(7) 0.018(3) -0.024(4) 0.005(3) -0.038(5)
C16 0.028(3) 0.051(4) 0.041(4) -0.026(4) -0.006(3) -0.005(3)
C17 0.028(4) 0.104(7) 0.066(5) -0.068(5) 0.002(4) -0.006(4)
C18 0.029(4) 0.029(4) 0.058(5) -0.025(3) -0.011(3) 0.000(3)
C19 0.047(4) 0.020(3) 0.040(4) 0.012(3) -0.022(3) -0.018(3)
C20 0.022(3) 0.040(4) 0.015(3) -0.009(3) 0.000(2) -0.011(3)
C21 0.048(4) 0.058(5) 0.021(3) -0.008(3) 0.003(3) -0.036(4)
C22 0.036(4) 0.078(6) 0.036(4) -0.026(4) 0.015(3) -0.040(4)
C23 0.018(3) 0.062(5) 0.039(4) -0.032(4) 0.006(3) -0.010(3)

loop_
_atom_type_symbol
_atom_type_description
_atom_type_scat_dispersion_real
_atom_type_scat_dispersion_imag
_atom_type_scat_source
C C 0.0033 0.0016 'International Tables Vol C Tables 4.2.6.8 and 6.1.1.4'
H H 0.0000 0.0000 'International Tables Vol C Tables 4.2.6.8 and 6.1.1.4'
N N 0.0061 0.0033 'International Tables Vol C Tables 4.2.6.8 and 6.1.1.4'
O O 0.0106 0.0060 'International Tables Vol C Tables 4.2.6.8 and 6.1.1.4'
U U -9.6767 9.6646 'International Tables Vol C Tables 4.2.6.8 and 6.1.1.4'

loop_
_geom_angle_atom_site_label_1
_geom_angle_atom_site_label_2
_geom_angle_atom_site_label_3
_geom_angle
_geom_angle_site_symmetry_1
_geom_angle_site_symmetry_3
O1 U1 O1 180.0 . 2_575
O1 U1 N1 88.04(16) . 2_575
O1 U1 N1 91.97(16) 2_575 2_575
O1 U1 N1 91.96(16) . .
O1 U1 N1 88.03(16) 2_575 .
N1 U1 N1 180.0 2_575 .
O1 U1 C7 89.09(16) . .
O1 U1 C7 90.91(16) 2_575 .
N1 U1 C7 105.17(16) 2_575 .
N1 U1 C7 74.83(16) . .
O1 U1 C7 90.91(16) . 2_575
O1 U1 C7 89.09(16) 2_575 2_575
N1 U1 C7 74.83(16) 2_575 2_575
N1 U1 C7 105.17(16) . 2_575
C7 U1 C7 180.0 . 2_575
C5 N1 C1 111.0(4) . .
C5 N1 U1 119.7(3) . .
C1 N1 U1 127.9(3) . .
C7 N2 C8 111.6(5) . .
C7 N2 C6 123.8(5) . .
C8 N2 C6 124.5(5) . .
C7 N3 C9 110.8(5) . .
C7 N3 C10 125.7(4) . .
C9 N3 C10 123.3(5) . .
N1 C1 C4 110.4(5) . .
N1 C1 C2 109.9(5) . .
C4 C1 C2 109.1(5) . .
N1 C1 C3 111.4(5) . .
C4 C1 C3 111.2(5) . .
C2 C1 C3 104.7(5) . .
C1 C2 H2A 109.5 . .
C1 C2 H2B 109.5 . .
H2A C2 H2B 109.5 . .
C1 C2 H2C 109.5 . .
H2A C2 H2C 109.5 . .
H2B C2 H2C 109.5 . .
C1 C3 H3A 109.5 . .
C1 C3 H3B 109.5 . .
H3A C3 H3B 109.5 . .
C1 C3 H3C 109.5 . .
H3A C3 H3C 109.5 . .
H3B C3 H3C 109.5 . .
C1 C4 H4A 109.5 . .
C1 C4 H4B 109.5 . .
H4A C4 H4B 109.5 . .
C1 C4 H4C 109.5 . .
H4A C4 H4C 109.5 . .
H4B C4 H4C 109.5 . .
N1 C5 C6 117.1(5) . .
N1 C5 H5A 108.0 . .
C6 C5 H5A 108.0 . .
N1 C5 H5B 108.0 . .
C6 C5 H5B 108.0 . .
H5A C5 H5B 107.3 . .
N2 C6 C5 111.5(5) . .
N2 C6 H6A 109.3 . .
C5 C6 H6A 109.3 . .
N2 C6 H6B 109.3 . .
C5 C6 H6B 109.3 . .
H6A C6 H6B 108.0 . .
N2 C7 N3 103.5(4) . .
N2 C7 U1 112.8(3) . .
N3 C7 U1 140.0(4) . .
C9 C8 N2 107.3(5) . .
C9 C8 H8 126.3 . .
N2 C8 H8 126.3 . .
C8 C9 N3 106.8(6) . .
C8 C9 H9 126.6 . .
N3 C9 H9 126.6 . .
N3 C10 C11 108.3(5) . .
N3 C10 C13 108.9(5) . .
C11 C10 C13 110.3(5) . .
N3 C10 C12 109.1(5) . .
C11 C10 C12 111.4(5) . .
C13 C10 C12 108.9(5) . .
C10 C11 H11A 109.5 . .
C10 C11 H11B 109.5 . .
H11A C11 H11B 109.5 . .
C10 C11 H11C 109.5 . .
H11A C11 H11C 109.5 . .
H11B C11 H11C 109.5 . .
C10 C12 H12A 109.5 . .
C10 C12 H12B 109.5 . .
H12A C12 H12B 109.5 . .
C10 C12 H12C 109.5 . .
H12A C12 H12C 109.5 . .
H12B C12 H12C 109.5 . .
C10 C13 H13A 109.5 . .
C10 C13 H13B 109.5 . .
H13A C13 H13B 109.5 . .
C10 C13 H13C 109.5 . .
H13A C13 H13C 109.5 . .
H13B C13 H13C 109.5 . .
O2 U2 O2 180.0(2) 2_666 .
O2 U2 N4 91.12(18) 2_666 2_666
O2 U2 N4 88.88(18) . 2_666
O2 U2 N4 88.88(18) 2_666 .
O2 U2 N4 91.12(18) . .
N4 U2 N4 180.0 2_666 .
O2 U2 C20 90.08(18) 2_666 2_666
O2 U2 C20 89.92(18) . 2_666
N4 U2 C20 75.18(18) 2_666 2_666
N4 U2 C20 104.82(18) . 2_666
O2 U2 C20 89.92(18) 2_666 .
O2 U2 C20 90.08(18) . .
N4 U2 C20 104.82(18) 2_666 .
N4 U2 C20 75.18(18) . .
C20 U2 C20 180.000(1) 2_666 .
C18 N4 C14 110.8(5) . .
C18 N4 U2 120.4(4) . .
C14 N4 U2 128.2(4) . .
C20 N5 C21 112.7(6) . .
C20 N5 C19 123.3(5) . .
C21 N5 C19 123.9(6) . .
C20 N6 C22 110.2(6) . .
C20 N6 C23 127.8(5) . .
C22 N6 C23 121.9(6) . .
N4 C14 C16 110.4(5) . .
N4 C14 C15 110.0(5) . .
C16 C14 C15 108.2(6) . .
N4 C14 C17 112.0(5) . .
C16 C14 C17 109.1(5) . .
C15 C14 C17 107.0(6) . .
C14 C15 H15A 109.5 . .
C14 C15 H15B 109.5 . .
H15A C15 H15B 109.5 . .
C14 C15 H15C 109.5 . .
H15A C15 H15C 109.5 . .
H15B C15 H15C 109.5 . .
C14 C16 H16A 109.5 . .
C14 C16 H16B 109.5 . .
H16A C16 H16B 109.5 . .
C14 C16 H16C 109.5 . .
H16A C16 H16C 109.5 . .
H16B C16 H16C 109.5 . .
C14 C17 H17A 109.5 . .
C14 C17 H17B 109.5 . .
H17A C17 H17B 109.5 . .
C14 C17 H17C 109.5 . .
H17A C17 H17C 109.5 . .
H17B C17 H17C 109.5 . .
N4 C18 C19 116.7(5) . .
N4 C18 H18A 108.1 . .
C19 C18 H18A 108.1 . .
N4 C18 H18B 108.1 . .
C19 C18 H18B 108.1 . .
H18A C18 H18B 107.3 . .
N5 C19 C18 113.5(5) . .
N5 C19 H19A 108.9 . .
C18 C19 H19A 108.9 . .
N5 C19 H19B 108.9 . .
C18 C19 H19B 108.9 . .
H19A C19 H19B 107.7 . .
N5 C20 N6 103.0(5) . .
N5 C20 U2 113.5(4) . .
N6 C20 U2 141.6(5) . .
C22 C21 N5 106.8(6) . .
C22 C21 H21 126.6 . .
N5 C21 H21 126.6 . .
C21 C22 N6 107.3(6) . .
C21 C22 H22 126.3 . .
N6 C22 H22 126.3 . .
C26A C23 N6 101.6(8) . .
C26A C23 C24A 118.0(10) . .
N6 C23 C24A 105.3(7) . .
C26A C23 C25B 132.4(10) . .
N6 C23 C25B 115.1(8) . .
C24A C23 C25B 81.5(8) . .
C26A C23 C25A 115.8(10) . .
N6 C23 C25A 102.7(8) . .
C24A C23 C25A 111.0(9) . .
C25B C23 C25A 29.7(7) . .
C26A C23 C24B 79.5(9) . .
N6 C23 C24B 114.9(7) . .
C24A C23 C24B 38.5(7) . .
C25B C23 C24B 108.7(9) . .
C25A C23 C24B 135.8(10) . .
C26A C23 C26B 30.3(7) . .
N6 C23 C26B 111.4(7) . .
C24A C23 C26B 135.1(9) . .
C25B C23 C26B 104.5(8) . .
C25A C23 C26B 85.5(8) . .
C24B C23 C26B 100.7(9) . .
C23 C24A H24A 109.5 . .
C23 C24A H24B 109.5 . .
C23 C24A H24C 109.5 . .
C23 C25A H25A 109.5 . .
C23 C25A H25B 109.5 . .
C23 C25A H25C 109.5 . .
C23 C26A H26A 109.5 . .
C23 C26A H26B 109.5 . .
C23 C26A H26C 109.5 . .
C23 C24B H24D 109.5 . .
C23 C24B H24E 109.5 . .
H24D C24B H24E 109.5 . .
C23 C24B H24F 109.5 . .
H24D C24B H24F 109.5 . .
H24E C24B H24F 109.5 . .
C23 C25B H25D 109.5 . .
C23 C25B H25E 109.5 . .
H25D C25B H25E 109.5 . .
C23 C25B H25F 109.5 . .
H25D C25B H25F 109.5 . .
H25E C25B H25F 109.5 . .
C23 C26B H26D 109.5 . .
C23 C26B H26E 109.5 . .
H26D C26B H26E 109.5 . .
C23 C26B H26F 109.5 . .
H26D C26B H26F 109.5 . .
H26E C26B H26F 109.5 . .
C2S C1S C4S 111.0(12) . 2_776
C2S C1S C5S 57.9(8) . 2_776
C4S C1S C5S 53.2(8) 2_776 2_776
C5S C2S C1S 131.2(14) . .
C5S C2S C3S 47.4(9) . .
C1S C2S C3S 178.0(12) . .
C5S C2S C5S 60.6(13) . 2_776
C1S C2S C5S 73.3(9) . 2_776
C3S C2S C5S 105.8(11) . 2_776
C5S C3S C4S 81.8(14) . .
C5S C3S C2S 51.1(11) . .
C4S C3S C2S 132.9(14) . .
C3S C4S C5S 45.4(9) . .
C3S C4S C1S 115.1(12) . 2_776
C5S C4S C1S 71.8(10) . 2_776
C3S C5S C2S 81.5(14) . .
C3S C5S C5S 149(2) . 2_776
C2S C5S C5S 75.0(14) . 2_776
C3S C5S C4S 52.8(10) . .
C2S C5S C4S 134.2(15) . .
C5S C5S C4S 145.5(19) 2_776 .
C3S C5S C2S 152.1(17) . 2_776
C2S C5S C2S 119.4(13) . 2_776
C5S C5S C2S 44.4(9) 2_776 2_776
C4S C5S C2S 103.8(12) . 2_776
C3S C5S C1S 105.9(15) . 2_776
C2S C5S C1S 161.9(14) . 2_776
C5S C5S C1S 91.9(15) 2_776 2_776
C4S C5S C1S 55.0(8) . 2_776
C2S C5S C1S 48.8(8) 2_776 2_776

loop_
_geom_bond_atom_site_label_1
_geom_bond_atom_site_label_2
_geom_bond_distance
_geom_bond_site_symmetry_2
U1 O1 1.801(4) .
U1 O1 1.801(4) 2_575
U1 N1 2.296(4) 2_575
U1 N1 2.296(4) .
U1 C7 2.640(5) .
U1 C7 2.640(5) 2_575
N1 C5 1.464(7) .
N1 C1 1.484(7) .
N2 C7 1.354(7) .
N2 C8 1.369(7) .
N2 C6 1.457(7) .
N3 C7 1.366(7) .
N3 C9 1.385(7) .
N3 C10 1.499(7) .
C1 C4 1.525(8) .
C1 C2 1.531(8) .
C1 C3 1.540(8) .
C2 H2A 0.9600 .
C2 H2B 0.9600 .
C2 H2C 0.9600 .
C3 H3A 0.9600 .
C3 H3B 0.9600 .
C3 H3C 0.9600 .
C4 H4A 0.9600 .
C4 H4B 0.9600 .
C4 H4C 0.9600 .
C5 C6 1.523(7) .
C5 H5A 0.9700 .
C5 H5B 0.9700 .
C6 H6A 0.9700 .
C6 H6B 0.9700 .
C8 C9 1.329(9) .
C8 H8 0.9300 .
C9 H9 0.9300 .
C10 C11 1.516(8) .
C10 C13 1.516(8) .
C10 C12 1.531(8) .
C11 H11A 0.9600 .
C11 H11B 0.9600 .
C11 H11C 0.9600 .
C12 H12A 0.9600 .
C12 H12B 0.9600 .
C12 H12C 0.9600 .
C13 H13A 0.9600 .
C13 H13B 0.9600 .
C13 H13C 0.9600 .
U2 O2 1.805(4) 2_666
U2 O2 1.805(4) .
U2 N4 2.291(5) 2_666
U2 N4 2.291(5) .
U2 C20 2.629(6) 2_666
U2 C20 2.629(6) .
N4 C18 1.451(8) .
N4 C14 1.491(7) .
N5 C20 1.350(8) .
N5 C21 1.360(8) .
N5 C19 1.472(8) .
N6 C20 1.370(7) .
N6 C22 1.390(8) .
N6 C23 1.479(9) .
C14 C16 1.538(8) .
C14 C15 1.540(9) .
C14 C17 1.544(9) .
C15 H15A 0.9600 .
C15 H15B 0.9600 .
C15 H15C 0.9600 .
C16 H16A 0.9600 .
C16 H16B 0.9600 .
C16 H16C 0.9600 .
C17 H17A 0.9600 .
C17 H17B 0.9600 .
C17 H17C 0.9600 .
C18 C19 1.514(9) .
C18 H18A 0.9700 .
C18 H18B 0.9700 .
C19 H19A 0.9700 .
C19 H19B 0.9700 .
C21 C22 1.322(10) .
C21 H21 0.9300 .
C22 H22 0.9300 .
C23 C26A 1.419(16) .
C23 C24A 1.496(14) .
C23 C25B 1.517(14) .
C23 C25A 1.538(16) .
C23 C24B 1.574(16) .
C23 C26B 1.624(13) .
C24A H24A 0.9600 .
C24A H24B 0.9600 .
C24A H24C 0.9600 .
C25A H25A 0.9600 .
C25A H25B 0.9600 .
C25A H25C 0.9600 .
C26A H26A 0.9600 .
C26A H26B 0.9600 .
C26A H26C 0.9600 .
C24B H24D 0.9600 .
C24B H24E 0.9600 .
C24B H24F 0.9600 .
C25B H25D 0.9600 .
C25B H25E 0.9600 .
C25B H25F 0.9600 .
C26B H26D 0.9600 .
C26B H26E 0.9600 .
C26B H26F 0.9600 .
C1S C2S 1.437(17) .
C1S C4S 1.578(17) 2_776
C1S C5S 1.83(2) 2_776
C2S C5S 1.171(16) .
C2S C3S 1.489(17) .
C2S C5S 1.618(17) 2_776
C3S C5S 1.109(19) .
C3S C4S 1.240(16) .
C4S C5S 1.541(18) .
C4S C1S 1.578(17) 2_776
C5S C5S 1.46(3) 2_776
C5S C2S 1.618(17) 2_776
C5S C1S 1.83(2) 2_776

loop_
_geom_torsion_atom_site_label_1
_geom_torsion_atom_site_label_2
_geom_torsion_atom_site_label_3
_geom_torsion_atom_site_label_4
_geom_torsion
_geom_torsion_site_symmetry_1
_geom_torsion_site_symmetry_4
O1 U1 N1 C5 145.5(4) . .
O1 U1 N1 C5 -34.5(4) 2_575 .
N1 U1 N1 C5 55(5) 2_575 .
C7 U1 N1 C5 57.0(4) . .
C7 U1 N1 C5 -123.0(4) 2_575 .
O1 U1 N1 C1 -19.6(5) . .
O1 U1 N1 C1 160.4(5) 2_575 .
N1 U1 N1 C1 -110(5) 2_575 .
C7 U1 N1 C1 -108.2(5) . .
C7 U1 N1 C1 71.8(5) 2_575 .
C5 N1 C1 C4 -76.9(6) . .
U1 N1 C1 C4 89.4(6) . .
C5 N1 C1 C2 162.8(5) . .
U1 N1 C1 C2 -31.0(7) . .
C5 N1 C1 C3 47.2(6) . .
U1 N1 C1 C3 -146.6(4) . .
C1 N1 C5 C6 140.9(5) . .
U1 N1 C5 C6 -26.6(7) . .
C7 N2 C6 C5 73.1(7) . .
C8 N2 C6 C5 -102.1(6) . .
N1 C5 C6 N2 -50.2(7) . .
C8 N2 C7 N3 -1.4(6) . .
C6 N2 C7 N3 -177.2(5) . .
C8 N2 C7 U1 161.6(4) . .
C6 N2 C7 U1 -14.2(6) . .
C9 N3 C7 N2 1.6(6) . .
C10 N3 C7 N2 175.7(5) . .
C9 N3 C7 U1 -153.6(5) . .
C10 N3 C7 U1 20.5(9) . .
O1 U1 C7 N2 -130.4(4) . .
O1 U1 C7 N2 49.6(4) 2_575 .
N1 U1 C7 N2 141.9(4) 2_575 .
N1 U1 C7 N2 -38.1(4) . .
C7 U1 C7 N2 -178(8) 2_575 .
O1 U1 C7 N3 23.4(6) . .
O1 U1 C7 N3 -156.6(6) 2_575 .
N1 U1 C7 N3 -64.3(6) 2_575 .
N1 U1 C7 N3 115.7(6) . .
C7 U1 C7 N3 -24(8) 2_575 .
C7 N2 C8 C9 0.7(7) . .
C6 N2 C8 C9 176.4(6) . .
N2 C8 C9 N3 0.4(8) . .
C7 N3 C9 C8 -1.3(8) . .
C10 N3 C9 C8 -175.5(6) . .
C7 N3 C10 C11 -87.4(7) . .
C9 N3 C10 C11 86.0(7) . .
C7 N3 C10 C13 152.7(5) . .
C9 N3 C10 C13 -34.0(8) . .
C7 N3 C10 C12 33.9(8) . .
C9 N3 C10 C12 -152.7(6) . .
O2 U2 N4 C18 33.2(4) 2_666 .
O2 U2 N4 C18 -146.8(4) . .
N4 U2 N4 C18 -54(35) 2_666 .
C20 U2 N4 C18 123.0(4) 2_666 .
C20 U2 N4 C18 -57.0(4) . .
O2 U2 N4 C14 -156.7(5) 2_666 .
O2 U2 N4 C14 23.3(5) . .
N4 U2 N4 C14 116(35) 2_666 .
C20 U2 N4 C14 -66.9(5) 2_666 .
C20 U2 N4 C14 113.1(5) . .
C18 N4 C14 C16 77.6(6) . .
U2 N4 C14 C16 -93.3(6) . .
C18 N4 C14 C15 -163.0(5) . .
U2 N4 C14 C15 26.1(7) . .
C18 N4 C14 C17 -44.2(7) . .
U2 N4 C14 C17 144.9(4) . .
C14 N4 C18 C19 -144.4(5) . .
U2 N4 C18 C19 27.2(7) . .
C20 N5 C19 C18 -70.4(8) . .
C21 N5 C19 C18 108.1(7) . .
N4 C18 C19 N5 48.7(8) . .
C21 N5 C20 N6 1.0(7) . .
C19 N5 C20 N6 179.7(5) . .
C21 N5 C20 U2 -166.6(4) . .
C19 N5 C20 U2 12.1(7) . .
C22 N6 C20 N5 -1.1(6) . .
C23 N6 C20 N5 -178.5(5) . .
C22 N6 C20 U2 160.5(5) . .
C23 N6 C20 U2 -17.0(10) . .
O2 U2 C20 N5 -50.9(4) 2_666 .
O2 U2 C20 N5 129.1(4) . .
N4 U2 C20 N5 -142.1(4) 2_666 .
N4 U2 C20 N5 37.9(4) . .
C20 U2 C20 N5 -26(77) 2_666 .
O2 U2 C20 N6 148.7(6) 2_666 .
O2 U2 C20 N6 -31.3(6) . .
N4 U2 C20 N6 57.6(7) 2_666 .
N4 U2 C20 N6 -122.4(7) . .
C20 U2 C20 N6 174(77) 2_666 .
C20 N5 C21 C22 -0.5(8) . .
C19 N5 C21 C22 -179.2(6) . .
N5 C21 C22 N6 -0.2(7) . .
C20 N6 C22 C21 0.8(7) . .
C23 N6 C22 C21 178.4(6) . .
C20 N6 C23 C26A 85.5(10) . .
C22 N6 C23 C26A -91.7(10) . .
C20 N6 C23 C24A -38.1(10) . .
C22 N6 C23 C24A 144.7(8) . .
C20 N6 C23 C25B -125.7(9) . .
C22 N6 C23 C25B 57.1(10) . .
C20 N6 C23 C25A -154.3(9) . .
C22 N6 C23 C25A 28.5(10) . .
C20 N6 C23 C24B 1.8(11) . .
C22 N6 C23 C24B -175.4(8) . .
C20 N6 C23 C26B 115.5(8) . .
C22 N6 C23 C26B -61.7(9) . .
C4S C1S C2S C5S -21(2) 2_776 .
C5S C1S C2S C5S -20(2) 2_776 .
C4S C1S C2S C3S -66(36) 2_776 .
C5S C1S C2S C3S -65(36) 2_776 .
C4S C1S C2S C5S -1.1(11) 2_776 2_776
C1S C2S C3S C5S 46(36) . .
C5S C2S C3S C5S -17.8(18) 2_776 .
C5S C2S C3S C4S 2.3(17) . .
C1S C2S C3S C4S 49(36) . .
C5S C2S C3S C4S -16(2) 2_776 .
C2S C3S C4S C5S -1.8(13) . .
C5S C3S C4S C1S 18.9(16) . 2_776
C2S C3S C4S C1S 17(2) . 2_776
C4S C3S C5S C2S -178.3(12) . .
C4S C3S C5S C5S -138(4) . 2_776
C2S C3S C5S C5S 40(4) . 2_776
C2S C3S C5S C4S 178.3(12) . .
C4S C3S C5S C2S -37(4) . 2_776
C2S C3S C5S C2S 141(4) . 2_776
C4S C3S C5S C1S -15.2(13) . 2_776
C2S C3S C5S C1S 163.1(16) . 2_776
C1S C2S C5S C3S -178.1(15) . .
C5S C2S C5S C3S 160(2) 2_776 .
C1S C2S C5S C5S 22(2) . 2_776
C3S C2S C5S C5S -160(2) . 2_776
C1S C2S C5S C4S -180.0(14) . .
C3S C2S C5S C4S -1.9(14) . .
C5S C2S C5S C4S 158(3) 2_776 .
C1S C2S C5S C2S 22(2) . 2_776
C3S C2S C5S C2S -160(2) . 2_776
C5S C2S C5S C2S 0.002(1) 2_776 2_776
C1S C2S C5S C1S 66(5) . 2_776
C3S C2S C5S C1S -116(5) . 2_776
C5S C2S C5S C1S 45(4) 2_776 2_776
C1S C4S C5S C3S -162.0(15) 2_776 .
C3S C4S C5S C2S 2.3(17) . .
C1S C4S C5S C2S -160(2) 2_776 .
C3S C4S C5S C5S 143(4) . 2_776
C1S C4S C5S C5S -19(3) 2_776 2_776
C3S C4S C5S C2S 163.0(17) . 2_776
C1S C4S C5S C2S 1.0(10) 2_776 2_776
C3S C4S C5S C1S 162.0(15) . 2_776
